data_4112219
loop_
_publ_author_name
'Kazuki Sada'
'Katsunari Inoue'
'Tomoyuki Tanaka'
'Akira Tanaka'
'Attila Epergyes'
'Sadamu Nagahama'
'Akikazu Matsumoto'
'Mikiji Miyata'

_publ_section_title
;
 Organic Layered Crystals with Adjustable Interlayer Distances of
 1-Naphthylmethylammoniumn-Alkanoates and Isomerism of Hydrogen-Bond
 Networks by Steric Dimension
;
_journal_name_full 'Journal of the American Chemical Society'
_journal_page_first 1764
_journal_page_last 1771
_journal_paper_doi 10.1021/ja038379n
_journal_volume 126
_journal_year 2004
_chemical_formula_sum 'C17 H21 N O2'
_chemical_formula_weight 271.36
_space_group_IT_number 7
_symmetry_cell_setting monoclinic
_symmetry_Int_Tables_number 7
_symmetry_space_group_name_Hall 'P -2ya'
_symmetry_space_group_name_H-M 'P 1 a 1'
_cell_angle_alpha 90
_cell_angle_beta 91.274(6)
_cell_angle_gamma 90
_cell_formula_units_Z 2
_cell_length_a 11.104(1)
_cell_length_b 4.7946(5)
_cell_length_c 13.722(1)
_cell_measurement_reflns_used 1800
_cell_measurement_temperature 218.2
_cell_measurement_theta_max 50.2
_cell_measurement_theta_min 4.0
_cell_volume 730.37(11)
_computing_cell_refinement PROCESS-AUTO
_computing_data_collection PROCESS-AUTO
_computing_data_reduction 'teXsan Ver. 1.10'
_computing_publication_material 'teXsan Ver. 1.10'
_computing_structure_refinement 'teXsan Ver. 1.10'
_computing_structure_solution SIR92
_diffrn_measured_fraction_theta_full 0.9605
_diffrn_measured_fraction_theta_max 0.9605
_diffrn_measurement_device_type 'Rigaku RAXIS-RAPID Imaging Plate'
_diffrn_measurement_method \w
_diffrn_radiation_type 'Cu K\a'
_diffrn_radiation_wavelength 1.5418
_diffrn_reflns_av_R_equivalents 0.049
_diffrn_reflns_limit_h_max 13
_diffrn_reflns_limit_h_min -13
_diffrn_reflns_limit_k_max 5
_diffrn_reflns_limit_k_min -5
_diffrn_reflns_limit_l_max 16
_diffrn_reflns_limit_l_min -16
_diffrn_reflns_number 7900
_diffrn_reflns_theta_full 68.22
_diffrn_reflns_theta_max 68.22
_exptl_absorpt_coefficient_mu 0.637
_exptl_absorpt_correction_T_max 0.873
_exptl_absorpt_correction_T_min 0.703
_exptl_absorpt_correction_type integration
_exptl_absorpt_process_details '(Higashi, 1999)'
_exptl_crystal_colour colorless
_exptl_crystal_density_diffrn 1.234
_exptl_crystal_description block
_exptl_crystal_size_max 0.600
_exptl_crystal_size_mid 0.500
_exptl_crystal_size_min 0.300
_refine_diff_density_max 0.24
_refine_diff_density_min -0.31
_refine_ls_abs_structure_Flack 2.4(6)
_refine_ls_extinction_method none
_refine_ls_goodness_of_fit_ref 3.707
_refine_ls_hydrogen_treatment noref
_refine_ls_number_parameters 182
_refine_ls_number_reflns 1290
_refine_ls_R_factor_gt 0.0782
_refine_ls_shift/su_max 0.0326
_refine_ls_structure_factor_coef Fsqd
_refine_ls_weighting_details 'w = 1/[\s^2^(Fo^2^) + (0.05000(Max(Fo^2^,0) + 2Fc^2^)/3)^2^]'
_refine_ls_weighting_scheme calc
_refine_ls_wR_factor_ref 0.2003
_reflns_number_gt 1259
_reflns_number_total 1290
_reflns_threshold_expression F^2^>2.0\s(F^2^)
_cod_data_source_file ja038379nsi20030907_090833.cif
_cod_data_source_block akira4
_cod_original_cell_volume 730.4(1)
_cod_original_formula_sum 'C17 H21 N O2 '
_cod_database_code 4112219

loop_
_symmetry_equiv_pos_as_xyz
x,y,z
1/2+x,-y,z

loop_
_atom_site_label
_atom_site_type_symbol
_atom_site_fract_x
_atom_site_fract_y
_atom_site_fract_z
_atom_site_U_iso_or_equiv
_atom_site_adp_type
_atom_site_occupancy
_atom_site_calc_flag
O(1) O 0.6120(10) 0.5900(3) -0.1835(8) 0.0417(4) Uani 1.00 d
O(2) O 0.7725(10) 0.8462(4) -0.1578(8) 0.0469(5) Uani 1.00 d
N(1) N 1.0145(9) -0.0821(4) -0.1161(8) 0.0336(4) Uani 1.00 d
C(1) C 1.0448(10) -0.0753(4) -0.0098(8) 0.0347(5) Uani 1.00 d
C(2) C 0.9706(10) 0.1284(4) 0.0456(8) 0.0340(5) Uani 1.00 d
C(3) C 0.7164(9) 0.6624(5) -0.2050(8) 0.0352(5) Uani 1.00 d
C(4) C 0.9917(9) 0.1480(5) 0.1480(8) 0.0403(6) Uani 1.00 d
C(5) C 0.8835(10) 0.2889(5) 0.0026(8) 0.0367(5) Uani 1.00 d
C(6) C 0.9214(10) 0.3320(6) 0.2032(8) 0.0461(6) Uani 1.00 d
C(7) C 1.0821(10) -0.0123(6) 0.1977(8) 0.0480(6) Uani 1.00 d
C(8) C 0.8329(10) 0.4961(6) 0.1567(8) 0.0545(7) Uani 1.00 d
C(9) C 0.8126(9) 0.4744(5) 0.0587(8) 0.0459(6) Uani 1.00 d
C(10) C 0.773(1) 0.5286(7) -0.2896(8) 0.0655(9) Uani 1.00 d
C(11) C 1.0993(10) 0.0072(9) 0.2966(8) 0.0695(9) Uani 1.00 d
C(12) C 0.9426(10) 0.3462(8) 0.3067(8) 0.0694(9) Uani 1.00 d
C(13) C 1.0272(10) 0.1905(10) 0.3509(8) 0.076(1) Uani 1.00 d
C(14) C 0.8761(10) 0.666(1) -0.3331(8) 0.089(1) Uani 1.00 d
C(15) C 0.870(1) 0.606(2) -0.4419(9) 0.163(3) Uani 1.00 d
C(16) C 0.694(1) 0.455(2) -0.3725(9) 0.178(3) Uani 1.00 d
C(17) C 0.766(1) 0.505(3) -0.4653(9) 0.238(5) Uani 1.00 d
H(1) H 0.8744 0.2762 -0.0719 0.0443 Uiso 1.00 calc
H(2) H 1.1357 -0.1355 0.1556 0.0574 Uiso 1.00 calc
H(3) H 0.7914 0.6232 0.1878 0.0647 Uiso 1.00 calc
H(4) H 0.7554 0.5825 0.0210 0.0550 Uiso 1.00 calc
H(5) H 1.1633 -0.1029 0.3229 0.0838 Uiso 1.00 calc
H(6) H 0.8987 0.4680 0.3382 0.0823 Uiso 1.00 calc
H(7) H 1.0440 0.2060 0.4131 0.0907 Uiso 1.00 calc
H(8) H 0.8072 0.3543 -0.2718 0.0780 Uiso 1.00 calc
H(9) H 1.0375 -0.2571 0.0101 0.0421 Uiso 1.00 calc
H(10) H 1.1322 -0.0261 -0.0081 0.0421 Uiso 1.00 calc
H(11) H 0.8784 0.8574 -0.3278 0.1099 Uiso 1.00 calc
H(12) H 0.9535 0.5878 -0.3118 0.1099 Uiso 1.00 calc
H(13) H 0.8878 0.7733 -0.4824 0.2009 Uiso 1.00 calc
H(14) H 0.9354 0.4733 -0.4639 0.2009 Uiso 1.00 calc
H(15) H 0.6717 0.2711 -0.3752 0.2148 Uiso 1.00 calc
H(16) H 0.6287 0.5788 -0.3797 0.2148 Uiso 1.00 calc
H(17) H 0.7305 0.6342 -0.5132 0.2933 Uiso 1.00 calc
H(18) H 0.7812 0.3336 -0.5041 0.2933 Uiso 1.00 calc
H(19) H 1.0295 0.0981 -0.1495 0.0410 Uiso 1.00 calc
H(20) H 1.0699 -0.2113 -0.1542 0.0410 Uiso 1.00 calc
H(21) H 0.9372 -0.1386 -0.1317 0.0410 Uiso 1.00 calc

loop_
_atom_site_aniso_label
_atom_site_aniso_U_11
_atom_site_aniso_U_22
_atom_site_aniso_U_33
_atom_site_aniso_U_12
_atom_site_aniso_U_13
_atom_site_aniso_U_23
O(1) 0.0403(8) 0.0360(8) 0.0491(10) -0.0037(7) 0.0079(7) -0.0039(7)
O(2) 0.0344(8) 0.057(1) 0.0495(10) -0.0069(7) 0.0043(7) -0.0098(8)
N(1) 0.0297(8) 0.0331(9) 0.0381(9) -0.0026(7) 0.0019(7) -0.0044(7)
C(1) 0.0329(10) 0.0304(10) 0.041(1) -0.0011(8) -0.0046(8) -0.0036(8)
C(2) 0.033(1) 0.0275(9) 0.041(1) -0.0076(7) 0.0054(8) -0.0024(7)
C(3) 0.0353(9) 0.0342(9) 0.036(1) 0.0038(8) 0.0049(8) 0.0055(8)
C(4) 0.044(1) 0.037(1) 0.041(1) -0.0089(8) 0.0007(9) -0.0045(8)
C(5) 0.035(1) 0.034(1) 0.042(1) -0.0020(8) 0.0070(8) -0.0040(8)
C(6) 0.051(1) 0.045(1) 0.042(1) -0.0123(9) 0.0208(10) -0.0123(9)
C(7) 0.051(1) 0.047(1) 0.046(1) -0.006(1) -0.004(1) 0.002(1)
C(8) 0.051(1) 0.046(1) 0.067(1) 0.000(1) 0.016(1) -0.018(1)
C(9) 0.039(1) 0.037(1) 0.063(1) 0.0032(10) 0.017(1) -0.008(1)
C(10) 0.079(2) 0.068(2) 0.051(2) 0.010(1) 0.030(1) -0.011(1)
C(11) 0.084(2) 0.078(2) 0.046(1) -0.009(2) -0.014(1) 0.008(1)
C(12) 0.087(2) 0.076(2) 0.045(1) -0.013(2) 0.021(1) -0.024(1)
C(13) 0.094(3) 0.097(2) 0.038(2) -0.022(2) 0.006(1) -0.004(1)
C(14) 0.047(2) 0.171(5) 0.049(2) -0.007(2) 0.013(1) -0.019(2)
C(15) 0.146(5) 0.30(1) 0.047(2) -0.113(7) 0.025(3) -0.028(4)
C(16) 0.089(3) 0.36(1) 0.086(3) -0.093(5) 0.035(2) -0.132(5)
C(17) 0.079(3) 0.57(2) 0.070(3) -0.048(6) 0.031(3) -0.140(7)

loop_
_atom_type_symbol
_atom_type_description
_atom_type_scat_dispersion_real
_atom_type_scat_dispersion_imag
_atom_type_scat_source
C C 0.018 0.009
;International Tables for Crystallography
(1992, Vol. C, Tables 4.2.6.8 and 6.1.1.1)
;
H H 0.000 0.000
;International Tables for Crystallography
(1992, Vol. C, Table 6.1.1.2)
;
O O 0.049 0.032
;International Tables for Crystallography
(1992, Vol. C, Tables 4.2.6.8 and 6.1.1.1)
;
N N 0.031 0.018
;International Tables for Crystallography
(1992, Vol. C, Tables 4.2.6.8 and 6.1.1.1)
;
